data_4134541
loop_
_publ_author_name
'Konrad, David B.'
'Savasci, G\"okcen'
'Allmendinger, Lars'
'Trauner, Dirk'
'Ochsenfeld, Christian'
'Ali, Ahmed M.'

_publ_section_title
;
 Computational Design and Synthesis of a Deeply Red-Shifted and Bistable
 Azobenzene
;
_journal_name_full 'Journal of the American Chemical Society'
_journal_paper_doi 10.1021/jacs.9b10430
_journal_year 2020
_chemical_formula_moiety 'C12 H6 Cl4 N2'
_chemical_formula_sum 'C12 H6 Cl4 N2'
_chemical_formula_weight 319.99
_chemical_name_common 621-cis
_space_group_crystal_system monoclinic
_space_group_IT_number 14
_space_group_name_Hall '-P 2ybc'
_space_group_name_H-M_alt 'P 1 21/c 1'
_atom_sites_solution_hydrogens geom
_audit_block_code C12H6Cl4N2_wo055_trauner
_audit_creation_date 2018-07-04
_audit_creation_method SHELXL-2014
_audit_update_record 05-Jul-18
_cell_angle_alpha 90
_cell_angle_beta 107.709(6)
_cell_angle_gamma 90
_cell_formula_units_Z 4
_cell_length_a 10.9223(6)
_cell_length_b 7.4039(4)
_cell_length_c 16.2847(9)
_cell_measurement_reflns_used 2032
_cell_measurement_temperature 143(2)
_cell_measurement_theta_max 28.1130
_cell_measurement_theta_min 4.6170
_cell_volume 1254.50(13)
_computing_cell_refinement 'CrysAlisPro 1.171.38.46 (Rigaku OD, 2015)'
_computing_data_collection 'CrysAlisPro 1.171.38.46 (Rigaku OD, 2015)'
_computing_data_reduction 'CrysAlisPro 1.171.38.46 (Rigaku OD, 2015)'
_computing_structure_refinement
;
Sheldrick, G. M. (2008).
<i>Acta Cryst.</i> A<b>64</b>, 112--122.
;
_computing_structure_solution
;
A. Altomare, M. C. Burla, M. Camalli, G. L. Cascarano, C. Giacovazzo, A.
Guagliardi, A. G. G. Moliterni, G. Polidori, R. Spagna: SIR97: a new tool for
crystal structure determination and refinement; J. Appl. Crystallogr. 1999,
32, 115-119.
;
_diffrn_ambient_temperature 143(2)
_diffrn_detector_area_resol_mean 15.9809
_diffrn_measured_fraction_theta_full 0.995
_diffrn_measured_fraction_theta_max 0.898
_diffrn_measurement_details
;
List of Runs (angles in degrees, time in seconds):

  # Type    Start    End  Width  t~exp~   \w     \q     \k     \f   Frames
--------------------------------------------------------------------------
  1  \w    -12.00  93.00   1.00    8.00    --   21.54  77.00-150.00  105
  2  \w    -12.00  94.00   1.00    8.00    --   21.54  77.00  90.00  106
  3  \w    -11.00  94.00   1.00    8.00    --   21.54  77.00 -30.00  105
;
_diffrn_measurement_device 'CCD camera on \k-goniostat'
_diffrn_measurement_device_type 'Oxford XCalibur'
_diffrn_measurement_method '\w scans'
_diffrn_orient_matrix_UB_11 -0.0592420000
_diffrn_orient_matrix_UB_12 0.0261185000
_diffrn_orient_matrix_UB_13 0.0058835000
_diffrn_orient_matrix_UB_21 0.0210342000
_diffrn_orient_matrix_UB_22 -0.0338207000
_diffrn_orient_matrix_UB_23 0.0427763000
_diffrn_orient_matrix_UB_31 0.0263358000
_diffrn_orient_matrix_UB_32 0.0857454000
_diffrn_orient_matrix_UB_33 0.0150540000
_diffrn_radiation_collimation '0.5 mm collimator'
_diffrn_radiation_monochromator graphite
_diffrn_radiation_type MoK\a
_diffrn_radiation_wavelength 0.71073
_diffrn_reflns_av_R_equivalents 0.0325
_diffrn_reflns_av_unetI/netI 0.0457
_diffrn_reflns_Laue_measured_fraction_full 0.995
_diffrn_reflns_Laue_measured_fraction_max 0.898
_diffrn_reflns_limit_h_max 14
_diffrn_reflns_limit_h_min -13
_diffrn_reflns_limit_k_max 9
_diffrn_reflns_limit_k_min -9
_diffrn_reflns_limit_l_max 19
_diffrn_reflns_limit_l_min -22
_diffrn_reflns_number 7186
_diffrn_reflns_point_group_measured_fraction_full 0.995
_diffrn_reflns_point_group_measured_fraction_max 0.898
_diffrn_reflns_theta_full 25.240
_diffrn_reflns_theta_max 28.718
_diffrn_reflns_theta_min 4.632
_diffrn_source 'fine-focus sealed tube'
_diffrn_source_current 40_mA
_diffrn_source_power 2.00_kW
_diffrn_source_type 'Spellman generator'
_diffrn_source_voltage 50_kV
_exptl_absorpt_coefficient_mu 0.922
_exptl_absorpt_correction_T_max 1.00000
_exptl_absorpt_correction_T_min 0.98411
_exptl_absorpt_correction_type multi-scan
_exptl_absorpt_process_details
;
CrysAlisPro 1.171.38.46 (Rigaku Oxford Diffraction, 2015)
Empirical absorption correction using spherical harmonics,
 implemented in SCALE3 ABSPACK scaling algorithm.
;
_exptl_crystal_colour orange
_exptl_crystal_density_diffrn 1.694
_exptl_crystal_description rod
_exptl_crystal_F_000 640
_exptl_crystal_size_max 0.458
_exptl_crystal_size_mid 0.159
_exptl_crystal_size_min 0.096
_refine_diff_density_max 0.399
_refine_diff_density_min -0.310
_refine_diff_density_rms 0.072
_refine_ls_extinction_method none
_refine_ls_goodness_of_fit_ref 1.071
_refine_ls_hydrogen_treatment constr
_refine_ls_matrix_type full
_refine_ls_number_parameters 163
_refine_ls_number_reflns 2908
_refine_ls_number_restraints 0
_refine_ls_restrained_S_all 1.071
_refine_ls_R_factor_all 0.0541
_refine_ls_R_factor_gt 0.0379
_refine_ls_shift/su_max 0.001
_refine_ls_shift/su_mean 0.000
_refine_ls_structure_factor_coef Fsqd
_refine_ls_weighting_details 'w=1/[\s^2^(Fo^2^)+(0.0335P)^2^+0.4113P] where P=(Fo^2^+2Fc^2^)/3'
_refine_ls_weighting_scheme calc
_refine_ls_wR_factor_gt 0.0810
_refine_ls_wR_factor_ref 0.0913
_reflns_Friedel_coverage 0.000
_reflns_number_gt 2293
_reflns_number_total 2908
_reflns_threshold_expression 'I > 2\s(I)'
_cod_data_source_file ja9b10430_si_003.cif
_cod_data_source_block wo055
_cod_original_cell_volume 1254.50(12)
_cod_original_sg_symbol_H-M 'P 21/c'
_cod_database_code 4134541
_shelx_space_group_comment
;
The symmetry employed for this shelxl refinement is uniquely defined
by the following loop, which should always be used as a source of
symmetry information in preference to the above space-group names.
They are only intended as comments.
;
_shelxl_version_number 2014-3

loop_
_space_group_symop_operation_xyz
'x, y, z'
'-x, y+1/2, -z+1/2'
'-x, -y, -z'
'x, -y-1/2, z-1/2'

loop_
_atom_site_label
_atom_site_type_symbol
_atom_site_fract_x
_atom_site_fract_y
_atom_site_fract_z
_atom_site_U_iso_or_equiv
_atom_site_adp_type
_atom_site_occupancy
_atom_site_site_symmetry_order
_atom_site_calc_flag
_atom_site_refinement_flags_posn
_atom_site_refinement_flags_adp
_atom_site_refinement_flags_occupancy
_atom_site_disorder_assembly
_atom_site_disorder_group
C1 C 0.3651(2) 0.3605(3) 0.40361(14) 0.0208(5) Uani 1 1 d . . . . .
C2 C 0.3983(2) 0.2769(3) 0.48406(15) 0.0231(5) Uani 1 1 d . . . . .
C3 C 0.5212(2) 0.2127(3) 0.52281(16) 0.0303(6) Uani 1 1 d . . . . .
H3 H 0.5425 0.1575 0.5780 0.036 Uiso 1 1 calc R U . . .
C4 C 0.6131(2) 0.2294(3) 0.48062(17) 0.0321(6) Uani 1 1 d . . . . .
H4 H 0.6967 0.1815 0.5061 0.038 Uiso 1 1 calc R U . . .
C5 C 0.5842(2) 0.3156(3) 0.40144(16) 0.0289(6) Uani 1 1 d . . . . .
H5 H 0.6475 0.3274 0.3727 0.035 Uiso 1 1 calc R U . . .
C6 C 0.4627(2) 0.3836(3) 0.36510(15) 0.0252(5) Uani 1 1 d . . . . .
C7 C 0.1159(2) 0.1914(3) 0.34888(14) 0.0196(5) Uani 1 1 d . . . . .
C8 C 0.0186(2) 0.1463(3) 0.38464(14) 0.0228(5) Uani 1 1 d . . . . .
C9 C -0.0185(2) -0.0298(3) 0.39026(15) 0.0275(5) Uani 1 1 d . . . . .
H9 H -0.0838 -0.0571 0.4157 0.033 Uiso 1 1 calc R U . . .
C10 C 0.0407(2) -0.1670(3) 0.35824(15) 0.0304(6) Uani 1 1 d . . . . .
H10 H 0.0183 -0.2893 0.3640 0.036 Uiso 1 1 calc R U . . .
C11 C 0.1311(2) -0.1274(3) 0.31847(15) 0.0279(5) Uani 1 1 d . . . . .
H11 H 0.1694 -0.2216 0.2951 0.033 Uiso 1 1 calc R U . . .
C12 C 0.1668(2) 0.0500(3) 0.31228(14) 0.0220(5) Uani 1 1 d . . . . .
N1 N 0.24673(18) 0.4538(3) 0.36384(12) 0.0231(4) Uani 1 1 d . . . . .
N2 N 0.13797(18) 0.3818(3) 0.34176(12) 0.0222(4) Uani 1 1 d . . . . .
Cl1 Cl 0.28713(6) 0.26304(9) 0.54090(4) 0.03149(17) Uani 1 1 d . . . . .
Cl2 Cl 0.42788(6) 0.50185(9) 0.26893(4) 0.03718(18) Uani 1 1 d . . . . .
Cl3 Cl -0.05457(6) 0.31846(9) 0.42516(4) 0.03135(17) Uani 1 1 d . . . . .
Cl4 Cl 0.26952(6) 0.09475(9) 0.25197(4) 0.03240(17) Uani 1 1 d . . . . .

loop_
_atom_site_aniso_label
_atom_site_aniso_U_11
_atom_site_aniso_U_22
_atom_site_aniso_U_33
_atom_site_aniso_U_23
_atom_site_aniso_U_13
_atom_site_aniso_U_12
C1 0.0223(11) 0.0147(11) 0.0256(13) -0.0028(9) 0.0078(10) -0.0028(9)
C2 0.0266(12) 0.0216(12) 0.0223(12) -0.0027(9) 0.0091(10) -0.0068(10)
C3 0.0340(14) 0.0210(12) 0.0285(14) -0.0016(10) -0.0014(11) -0.0026(11)
C4 0.0233(12) 0.0253(13) 0.0415(16) -0.0110(11) 0.0008(11) -0.0012(10)
C5 0.0240(12) 0.0288(13) 0.0347(15) -0.0072(11) 0.0102(11) -0.0061(10)
C6 0.0253(12) 0.0231(12) 0.0272(13) -0.0016(10) 0.0082(10) -0.0063(10)
C7 0.0172(10) 0.0204(11) 0.0185(11) 0.0018(9) 0.0016(9) 0.0005(9)
C8 0.0219(11) 0.0264(12) 0.0184(12) 0.0013(9) 0.0034(9) -0.0004(10)
C9 0.0270(12) 0.0321(14) 0.0208(12) 0.0037(10) 0.0035(10) -0.0095(11)
C10 0.0384(14) 0.0226(12) 0.0227(13) 0.0027(10) -0.0019(11) -0.0105(11)
C11 0.0300(13) 0.0242(12) 0.0232(13) -0.0041(10) -0.0013(10) 0.0041(10)
C12 0.0176(11) 0.0255(12) 0.0203(12) -0.0009(9) 0.0019(9) -0.0002(9)
N1 0.0242(10) 0.0215(10) 0.0255(11) 0.0002(8) 0.0105(8) -0.0014(8)
N2 0.0247(10) 0.0217(10) 0.0223(10) 0.0009(8) 0.0102(8) 0.0002(8)
Cl1 0.0341(3) 0.0377(4) 0.0239(3) -0.0017(2) 0.0107(3) -0.0118(3)
Cl2 0.0340(3) 0.0456(4) 0.0357(4) 0.0104(3) 0.0163(3) -0.0057(3)
Cl3 0.0297(3) 0.0347(3) 0.0349(4) 0.0028(3) 0.0177(3) 0.0052(3)
Cl4 0.0282(3) 0.0373(4) 0.0362(4) -0.0136(3) 0.0165(3) -0.0051(3)

loop_
_atom_type_symbol
_atom_type_description
_atom_type_scat_dispersion_real
_atom_type_scat_dispersion_imag
_atom_type_scat_source
C C 0.0033 0.0016 'International Tables Vol C Tables 4.2.6.8 and 6.1.1.4'
H H 0.0000 0.0000 'International Tables Vol C Tables 4.2.6.8 and 6.1.1.4'
N N 0.0061 0.0033 'International Tables Vol C Tables 4.2.6.8 and 6.1.1.4'
Cl Cl 0.1484 0.1585 'International Tables Vol C Tables 4.2.6.8 and 6.1.1.4'

loop_
_geom_angle_atom_site_label_1
_geom_angle_atom_site_label_2
_geom_angle_atom_site_label_3
_geom_angle
_geom_angle_site_symmetry_1
_geom_angle_site_symmetry_3
_geom_angle_publ_flag
C2 C1 C6 117.3(2) . . ?
C2 C1 N1 125.4(2) . . ?
C6 C1 N1 116.3(2) . . ?
C3 C2 C1 121.4(2) . . ?
C3 C2 Cl1 118.36(19) . . ?
C1 C2 Cl1 120.17(18) . . ?
C2 C3 C4 119.5(2) . . ?
C2 C3 H3 120.2 . . ?
C4 C3 H3 120.2 . . ?
C3 C4 C5 120.6(2) . . ?
C3 C4 H4 119.7 . . ?
C5 C4 H4 119.7 . . ?
C6 C5 C4 119.1(2) . . ?
C6 C5 H5 120.5 . . ?
C4 C5 H5 120.5 . . ?
C5 C6 C1 121.9(2) . . ?
C5 C6 Cl2 119.47(19) . . ?
C1 C6 Cl2 118.60(18) . . ?
C8 C7 C12 116.7(2) . . ?
C8 C7 N2 115.73(19) . . ?
C12 C7 N2 126.8(2) . . ?
C9 C8 C7 122.0(2) . . ?
C9 C8 Cl3 119.38(18) . . ?
C7 C8 Cl3 118.58(18) . . ?
C8 C9 C10 119.2(2) . . ?
C8 C9 H9 120.4 . . ?
C10 C9 H9 120.4 . . ?
C11 C10 C9 120.5(2) . . ?
C11 C10 H10 119.8 . . ?
C9 C10 H10 119.8 . . ?
C10 C11 C12 119.9(2) . . ?
C10 C11 H11 120.1 . . ?
C12 C11 H11 120.1 . . ?
C11 C12 C7 121.5(2) . . ?
C11 C12 Cl4 117.90(18) . . ?
C7 C12 Cl4 120.52(17) . . ?
N2 N1 C1 124.84(19) . . ?
N1 N2 C7 124.15(19) . . ?

loop_
_geom_bond_atom_site_label_1
_geom_bond_atom_site_label_2
_geom_bond_distance
_geom_bond_site_symmetry_2
_geom_bond_publ_flag
C1 C2 1.393(3) . ?
C1 C6 1.402(3) . ?
C1 N1 1.435(3) . ?
C2 C3 1.383(3) . ?
C2 Cl1 1.739(2) . ?
C3 C4 1.383(3) . ?
C3 H3 0.9500 . ?
C4 C5 1.386(4) . ?
C4 H4 0.9500 . ?
C5 C6 1.374(3) . ?
C5 H5 0.9500 . ?
C6 Cl2 1.732(2) . ?
C7 C8 1.398(3) . ?
C7 C12 1.400(3) . ?
C7 N2 1.441(3) . ?
C8 C9 1.376(3) . ?
C8 Cl3 1.738(2) . ?
C9 C10 1.388(4) . ?
C9 H9 0.9500 . ?
C10 C11 1.367(3) . ?
C10 H10 0.9500 . ?
C11 C12 1.382(3) . ?
C11 H11 0.9500 . ?
C12 Cl4 1.733(2) . ?
N1 N2 1.251(3) . ?

loop_
_geom_torsion_atom_site_label_1
_geom_torsion_atom_site_label_2
_geom_torsion_atom_site_label_3
_geom_torsion_atom_site_label_4
_geom_torsion
_geom_torsion_site_symmetry_1
_geom_torsion_site_symmetry_2
_geom_torsion_site_symmetry_3
_geom_torsion_site_symmetry_4
_geom_torsion_publ_flag
C6 C1 C2 C3 -2.6(3) . . . . ?
N1 C1 C2 C3 -170.6(2) . . . . ?
C6 C1 C2 Cl1 173.66(17) . . . . ?
N1 C1 C2 Cl1 5.7(3) . . . . ?
C1 C2 C3 C4 -0.8(4) . . . . ?
Cl1 C2 C3 C4 -177.13(18) . . . . ?
C2 C3 C4 C5 2.3(4) . . . . ?
C3 C4 C5 C6 -0.3(4) . . . . ?
C4 C5 C6 C1 -3.3(4) . . . . ?
C4 C5 C6 Cl2 176.64(18) . . . . ?
C2 C1 C6 C5 4.7(3) . . . . ?
N1 C1 C6 C5 173.8(2) . . . . ?
C2 C1 C6 Cl2 -175.26(17) . . . . ?
N1 C1 C6 Cl2 -6.2(3) . . . . ?
C12 C7 C8 C9 5.2(3) . . . . ?
N2 C7 C8 C9 175.7(2) . . . . ?
C12 C7 C8 Cl3 -176.22(16) . . . . ?
N2 C7 C8 Cl3 -5.7(3) . . . . ?
C7 C8 C9 C10 -1.1(3) . . . . ?
Cl3 C8 C9 C10 -179.65(18) . . . . ?
C8 C9 C10 C11 -2.6(3) . . . . ?
C9 C10 C11 C12 1.9(3) . . . . ?
C10 C11 C12 C7 2.5(3) . . . . ?
C10 C11 C12 Cl4 -173.66(18) . . . . ?
C8 C7 C12 C11 -5.9(3) . . . . ?
N2 C7 C12 C11 -175.2(2) . . . . ?
C8 C7 C12 Cl4 170.15(16) . . . . ?
N2 C7 C12 Cl4 0.8(3) . . . . ?
C2 C1 N1 N2 -63.6(3) . . . . ?
C6 C1 N1 N2 128.2(2) . . . . ?
C1 N1 N2 C7 -3.5(3) . . . . ?
C8 C7 N2 N1 133.5(2) . . . . ?
C12 C7 N2 N1 -57.0(3) . . . . ?
